data_7236806
loop_
_publ_author_name
'Srivastava, Anant Kumar'
'Vijayakanth, Thangavel'
'Divya, Pillutla'
'Praveenkumar, B.'
'Steiner, Alexander'
'Boomishankar, Ramamoorthy'

_publ_section_title
;
 Altering polarization attributes in ferroelectric metallo-cavitands by
 varying hydrated alkali-metal guest cations
;
_journal_issue 29
_journal_name_full 'Journal of Materials Chemistry C'
_journal_page_first 7352
_journal_paper_doi 10.1039/C7TC01758H
_journal_volume 5
_journal_year 2017
_chemical_absolute_configuration unk
_chemical_formula_sum 'C128 H200 Co4 Li N41 O75 P8'
_chemical_formula_weight 4003.70
_space_group_crystal_system tetragonal
_space_group_IT_number 97
_space_group_name_Hall 'I 4 2'
_space_group_name_H-M_alt 'I 4 2 2'
_atom_sites_solution_hydrogens geom
_audit_creation_method SHELXL-2014/7
_audit_update_record
;
2017-04-12 deposited with the CCDC.
2017-07-05 downloaded from the CCDC.
;
_cell_angle_alpha 90
_cell_angle_beta 90
_cell_angle_gamma 90
_cell_formula_units_Z 2
_cell_length_a 24.507(6)
_cell_length_b 24.507(6)
_cell_length_c 17.716(6)
_cell_measurement_reflns_used 2400
_cell_measurement_temperature 100(2)
_cell_measurement_theta_max 22.30
_cell_measurement_theta_min 2.18
_cell_volume 10640(5)
_computing_cell_refinement 'Bruker SAINT'
_computing_data_collection 'Bruker APEX2'
_computing_data_reduction 'Bruker SAINT'
_computing_molecular_graphics 'Bruker SHELXTL'
_computing_publication_material 'Bruker SHELXTL'
_computing_structure_refinement 'SHELXL-2014 (Sheldrick 2014)'
_computing_structure_solution 'SHELXS-97 (Sheldrick 2008)'
_diffrn_ambient_temperature 100(2)
_diffrn_measured_fraction_theta_full 1.000
_diffrn_measured_fraction_theta_max 0.995
_diffrn_measurement_device_type 'Bruker APEX-II CCD'
_diffrn_measurement_method 'Omega and phi scans'
_diffrn_radiation_type MoK\a
_diffrn_radiation_wavelength 0.71073
_diffrn_reflns_av_R_equivalents 0.2162
_diffrn_reflns_av_unetI/netI 0.1656
_diffrn_reflns_Laue_measured_fraction_full 1.000
_diffrn_reflns_Laue_measured_fraction_max 0.995
_diffrn_reflns_limit_h_max 32
_diffrn_reflns_limit_h_min -32
_diffrn_reflns_limit_k_max 28
_diffrn_reflns_limit_k_min -32
_diffrn_reflns_limit_l_max 14
_diffrn_reflns_limit_l_min -23
_diffrn_reflns_number 51244
_diffrn_reflns_point_group_measured_fraction_full 1.000
_diffrn_reflns_point_group_measured_fraction_max 0.995
_diffrn_reflns_theta_full 25.242
_diffrn_reflns_theta_max 28.384
_diffrn_reflns_theta_min 1.175
_diffrn_source 'fine-focus sealed tube'
_exptl_absorpt_coefficient_mu 0.454
_exptl_absorpt_correction_T_max 0.7457
_exptl_absorpt_correction_T_min 0.6115
_exptl_absorpt_correction_type multi-scan
_exptl_absorpt_process_details SADABS
_exptl_crystal_colour orange
_exptl_crystal_density_diffrn 1.250
_exptl_crystal_density_method 'not measured'
_exptl_crystal_description block
_exptl_crystal_F_000 4172
_exptl_crystal_preparation ', Ferroelectric and Dielectric'
_exptl_crystal_recrystallization_method 'Re-crystallisation from solvent: Methanol and water'
_exptl_crystal_size_max 0.15
_exptl_crystal_size_mid 0.12
_exptl_crystal_size_min 0.08
_refine_diff_density_max 0.594
_refine_diff_density_min -0.396
_refine_diff_density_rms 0.092
_refine_ls_abs_structure_details
;
 Refined as an inversion twin.
;
_refine_ls_abs_structure_Flack 0.58(8)
_refine_ls_extinction_method none
_refine_ls_goodness_of_fit_ref 0.964
_refine_ls_hydrogen_treatment constr
_refine_ls_matrix_type full
_refine_ls_number_parameters 173
_refine_ls_number_reflns 6661
_refine_ls_number_restraints 63
_refine_ls_restrained_S_all 0.960
_refine_ls_R_factor_all 0.2302
_refine_ls_R_factor_gt 0.0876
_refine_ls_shift/su_max 0.000
_refine_ls_shift/su_mean 0.000
_refine_ls_structure_factor_coef Fsqd
_refine_ls_weighting_details 'w=1/[\s^2^(Fo^2^)+(0.1731P)^2^] where P=(Fo^2^+2Fc^2^)/3'
_refine_ls_weighting_scheme calc
_refine_ls_wR_factor_gt 0.2399
_refine_ls_wR_factor_ref 0.3234
_reflns_Friedel_coverage 0.803
_reflns_Friedel_fraction_full 1.000
_reflns_Friedel_fraction_max 0.995
_reflns_number_gt 2545
_reflns_number_total 6661
_reflns_threshold_expression 'I > 2\s(I)'
_cod_data_source_file c7tc01758h2.cif
_cod_data_source_block compound_Hy-Li_2_sq
_cod_original_cell_volume 10640(6)
_cod_database_code 7236806
_shelx_shelxl_version_number 2014/7
_shelx_space_group_comment
;
The symmetry employed for this shelxl refinement is uniquely defined
by the following loop, which should always be used as a source of
symmetry information in preference to the above space-group names.
They are only intended as comments.
;

loop_
_space_group_symop_operation_xyz
'x, y, z'
'-x, -y, z'
'-y, x, z'
'y, -x, z'
'-x, y, -z'
'x, -y, -z'
'y, x, -z'
'-y, -x, -z'
'x+1/2, y+1/2, z+1/2'
'-x+1/2, -y+1/2, z+1/2'
'-y+1/2, x+1/2, z+1/2'
'y+1/2, -x+1/2, z+1/2'
'-x+1/2, y+1/2, -z+1/2'
'x+1/2, -y+1/2, -z+1/2'
'y+1/2, x+1/2, -z+1/2'
'-y+1/2, -x+1/2, -z+1/2'

loop_
_atom_site_label
_atom_site_type_symbol
_atom_site_fract_x
_atom_site_fract_y
_atom_site_fract_z
_atom_site_U_iso_or_equiv
_atom_site_adp_type
_atom_site_occupancy
_atom_site_site_symmetry_order
_atom_site_calc_flag
_atom_site_refinement_flags_posn
_atom_site_refinement_flags_adp
_atom_site_refinement_flags_occupancy
_atom_site_disorder_assembly
_atom_site_disorder_group
Co1 Co 0.76062(7) 0.5000 0.5000 0.0576(6) Uani 1 2 d S T P . .
O2 O 0.6751(3) 0.5000 0.5000 0.067(2) Uani 1 2 d S T P . .
O3 O 0.8466(4) 0.5000 0.5000 0.096(3) Uani 1 2 d S T P . .
P1 P 0.64090(13) 0.36161(14) 0.28876(15) 0.0681(8) Uani 1 1 d . . . . .
O1 O 0.6097(4) 0.3955(3) 0.3400(4) 0.086(2) Uani 1 1 d . . . . .
N1 N 0.6859(5) 0.3258(5) 0.3361(5) 0.084(3) Uani 1 1 d . . . . .
H1 H 0.6878 0.2909 0.3248 0.101 Uiso 1 1 calc R U . . .
C11 C 0.7211(3) 0.3439(3) 0.3913(4) 0.056(3) Uani 1 1 d G . . . .
C12 C 0.7224(2) 0.3985(2) 0.4125(4) 0.062(3) Uani 1 1 d G . . . .
H12 H 0.6989 0.4240 0.3886 0.074 Uiso 1 1 calc R U . . .
N13 N 0.7581(3) 0.41572(19) 0.4686(4) 0.065(2) Uani 1 1 d G . . . .
C14 C 0.7925(3) 0.3784(3) 0.5035(4) 0.069(3) Uani 1 1 d G . . . .
H14 H 0.8169 0.3902 0.5419 0.083 Uiso 1 1 calc R U . . .
C15 C 0.7912(3) 0.3238(2) 0.4824(4) 0.077(4) Uani 1 1 d G . . . .
H15 H 0.8147 0.2982 0.5063 0.092 Uiso 1 1 calc R U . . .
C16 C 0.7555(3) 0.30652(19) 0.4263(4) 0.070(3) Uani 1 1 d G . . . .
H16 H 0.7546 0.2692 0.4118 0.084 Uiso 1 1 calc R U . . .
N2 N 0.6064(4) 0.3137(4) 0.2447(6) 0.078(3) Uani 1 1 d . . . . .
H2 H 0.6118 0.3108 0.1957 0.094 Uiso 1 1 calc R U . . .
C21 C 0.5693(3) 0.2773(3) 0.2770(4) 0.065(3) Uani 1 1 d G . . . .
C22 C 0.5586(2) 0.2765(2) 0.3540(4) 0.062(3) Uani 1 1 d G . . . .
H22 H 0.5762 0.3018 0.3865 0.075 Uiso 1 1 calc R U . . .
N23 N 0.5223(3) 0.2385(2) 0.3835(3) 0.059(2) Uani 1 1 d G . . . .
C24 C 0.4967(3) 0.2014(2) 0.3359(3) 0.062(2) Uani 1 1 d G . . . .
H24 H 0.4718 0.1754 0.3561 0.075 Uiso 1 1 calc R U . . .
C25 C 0.5074(3) 0.2022(3) 0.2589(3) 0.080(3) Uani 1 1 d G . . . .
H25 H 0.4898 0.1769 0.2264 0.096 Uiso 1 1 calc R U . . .
C26 C 0.5437(3) 0.2402(3) 0.2294(3) 0.078(4) Uani 1 1 d G . . . .
H26 H 0.5510 0.2408 0.1767 0.093 Uiso 1 1 calc R U . . .
C1 C 0.6650(7) 0.4043(7) 0.2204(8) 0.085(7) Uiso 0.62(2) 1 d DG U P A 1
C2 C 0.7116(7) 0.3882(6) 0.1817(9) 0.075(6) Uiso 0.62(2) 1 d DG U P A 1
H2A H 0.7308 0.3564 0.1970 0.090 Uiso 0.62(2) 1 calc R U P A 1
C3 C 0.7302(6) 0.4187(6) 0.1208(8) 0.077(6) Uiso 0.62(2) 1 d DG U P A 1
H3 H 0.7621 0.4077 0.0943 0.092 Uiso 0.62(2) 1 calc R U P A 1
C4 C 0.7021(7) 0.4653(7) 0.0985(8) 0.098(8) Uiso 0.62(2) 1 d DG U P A 1
H4 H 0.7148 0.4861 0.0568 0.117 Uiso 0.62(2) 1 calc R U P A 1
C5 C 0.6555(7) 0.4814(7) 0.1372(10) 0.105(8) Uiso 0.62(2) 1 d DG U P A 1
H5 H 0.6363 0.5132 0.1219 0.126 Uiso 0.62(2) 1 calc R U P A 1
C6 C 0.6369(6) 0.4509(8) 0.1981(10) 0.109(8) Uiso 0.62(2) 1 d DG U P A 1
H6 H 0.6050 0.4619 0.2246 0.131 Uiso 0.62(2) 1 calc R U P A 1
C1' C 0.6799(8) 0.3902(10) 0.2107(11) 0.053(7) Uiso 0.38(2) 1 d DG U P A 2
C2' C 0.7317(9) 0.3745(8) 0.1876(11) 0.058(8) Uiso 0.38(2) 1 d DG U P A 2
H2' H 0.7506 0.3465 0.2140 0.070 Uiso 0.38(2) 1 calc R U P A 2
C3' C 0.7560(8) 0.3998(9) 0.1260(12) 0.065(8) Uiso 0.38(2) 1 d DG U P A 2
H3' H 0.7915 0.3891 0.1102 0.078 Uiso 0.38(2) 1 calc R U P A 2
C4' C 0.7285(10) 0.4408(9) 0.0874(11) 0.075(10) Uiso 0.38(2) 1 d DG U P A 2
H4' H 0.7451 0.4581 0.0453 0.090 Uiso 0.38(2) 1 calc R U P A 2
C5' C 0.6766(9) 0.4564(9) 0.1105(14) 0.083(10) Uiso 0.38(2) 1 d DG U P A 2
H5' H 0.6577 0.4845 0.0842 0.100 Uiso 0.38(2) 1 calc R U P A 2
C6' C 0.6523(7) 0.4311(10) 0.1721(14) 0.098(11) Uiso 0.38(2) 1 d DG U P A 2
H6' H 0.6168 0.4418 0.1879 0.118 Uiso 0.38(2) 1 calc R U P A 2
O4 O 0.6007(6) 0.5000(9) 0.3857(9) 0.087(4) Uiso 0.5 1 d . . P . .
O5 O 0.6129(12) 0.5828(12) 0.499(3) 0.093(10) Uiso 0.25 1 d . . P . .
O6 O 0.5000 0.5000 0.5000 0.098(7) Uiso 1 8 d S . P . .
Li1 Li 0.5000 0.5000 0.401(4) 0.065(16) Uiso 0.5 4 d S . P . .

loop_
_atom_site_aniso_label
_atom_site_aniso_U_11
_atom_site_aniso_U_22
_atom_site_aniso_U_33
_atom_site_aniso_U_23
_atom_site_aniso_U_13
_atom_site_aniso_U_12
Co1 0.0515(10) 0.0582(10) 0.0632(12) -0.0053(13) 0.000 0.000
O2 0.049(5) 0.073(6) 0.078(6) -0.010(8) 0.000 0.000
O3 0.064(6) 0.121(9) 0.102(8) -0.013(11) 0.000 0.000
P1 0.068(2) 0.079(3) 0.0580(16) -0.0105(17) -0.0051(16) -0.0165(14)
O1 0.093(7) 0.062(5) 0.102(6) -0.044(5) -0.042(5) 0.010(4)
N1 0.093(8) 0.080(8) 0.079(6) 0.010(6) 0.024(7) 0.013(6)
C11 0.052(6) 0.057(6) 0.058(6) -0.017(5) -0.003(5) -0.014(5)
C12 0.061(7) 0.066(7) 0.058(7) -0.004(6) -0.014(6) -0.011(5)
N13 0.054(5) 0.073(6) 0.067(6) -0.006(5) 0.010(5) 0.006(5)
C14 0.073(6) 0.068(6) 0.067(7) -0.007(8) -0.033(8) 0.028(5)
C15 0.067(7) 0.065(7) 0.099(12) 0.007(7) -0.008(7) 0.021(5)
C16 0.083(9) 0.066(7) 0.063(7) -0.004(6) 0.019(7) 0.015(7)
N2 0.082(7) 0.099(7) 0.054(6) -0.016(6) 0.015(5) -0.014(6)
C21 0.067(7) 0.063(7) 0.066(7) -0.005(6) -0.008(6) -0.014(6)
C22 0.048(6) 0.064(7) 0.075(8) -0.013(6) 0.002(6) -0.009(5)
N23 0.066(5) 0.052(5) 0.059(5) -0.011(4) -0.006(4) 0.005(4)
C24 0.069(6) 0.066(6) 0.052(6) -0.004(5) -0.017(7) -0.001(7)
C25 0.076(8) 0.082(8) 0.083(8) -0.024(7) -0.013(8) -0.003(7)
C26 0.101(9) 0.082(8) 0.051(7) -0.012(6) 0.008(7) -0.023(7)

loop_
_atom_type_symbol
_atom_type_description
_atom_type_scat_dispersion_real
_atom_type_scat_dispersion_imag
_atom_type_scat_source
C C 0.0033 0.0016 'International Tables Vol C Tables 4.2.6.8 and 6.1.1.4'
H H 0.0000 0.0000 'International Tables Vol C Tables 4.2.6.8 and 6.1.1.4'
Li Li -0.0003 0.0001 'International Tables Vol C Tables 4.2.6.8 and 6.1.1.4'
N N 0.0061 0.0033 'International Tables Vol C Tables 4.2.6.8 and 6.1.1.4'
O O 0.0106 0.0060 'International Tables Vol C Tables 4.2.6.8 and 6.1.1.4'
P P 0.1023 0.0942 'International Tables Vol C Tables 4.2.6.8 and 6.1.1.4'
Co Co 0.3494 0.9721 'International Tables Vol C Tables 4.2.6.8 and 6.1.1.4'

loop_
_geom_angle_atom_site_label_1
_geom_angle_atom_site_label_2
_geom_angle_atom_site_label_3
_geom_angle
_geom_angle_site_symmetry_1
_geom_angle_site_symmetry_3
O2 Co1 O3 180.0 . .
O2 Co1 N23 90.6(9) . 8_666
O3 Co1 N23 89.4(9) . 8_666
O2 Co1 N23 90.6(7) . 3_655
O3 Co1 N23 89.4(7) . 3_655
N23 Co1 N23 178.8(15) 8_666 3_655
O2 Co1 N13 88.4(6) . 6_566
O3 Co1 N13 91.6(6) . 6_566
N23 Co1 N13 89.8(10) 8_666 6_566
N23 Co1 N13 90.3(10) 3_655 6_566
O2 Co1 N13 88.36(18) . .
O3 Co1 N13 91.64(17) . .
N23 Co1 N13 90.3(8) 8_666 .
N23 Co1 N13 89.8(8) 3_655 .
N13 Co1 N13 176.7(7) 6_566 .
O1 P1 N1 110.0(5) . .
O1 P1 N2 115.8(6) . .
N1 P1 N2 102.0(7) . .
O1 P1 C1 106.0(8) . .
N1 P1 C1 117.3(8) . .
N2 P1 C1 106.2(7) . .
O1 P1 C1' 122.2(9) . .
N1 P1 C1' 103.9(8) . .
N2 P1 C1' 100.6(9) . .
C11 N1 P1 127.8(9) . .
C11 N1 H1 116.1 . .
P1 N1 H1 116.1 . .
N1 C11 C12 121.0(6) . .
N1 C11 C16 119.0(6) . .
C12 C11 C16 120.0 . .
C11 C12 N13 120.0 . .
C11 C12 H12 120.0 . .
N13 C12 H12 120.0 . .
C12 N13 C14 120.0 . .
C12 N13 Co1 119.8(3) . .
C14 N13 Co1 120.2(3) . .
C15 C14 N13 120.0 . .
C15 C14 H14 120.0 . .
N13 C14 H14 120.0 . .
C14 C15 C16 120.0 . .
C14 C15 H15 120.0 . .
C16 C15 H15 120.0 . .
C15 C16 C11 120.0 . .
C15 C16 H16 120.0 . .
C11 C16 H16 120.0 . .
C21 N2 P1 126.6(7) . .
C21 N2 H2 116.7 . .
P1 N2 H2 116.7 . .
C22 C21 C26 120.0 . .
C22 C21 N2 122.4(6) . .
C26 C21 N2 117.6(6) . .
C21 C22 N23 120.0 . .
C21 C22 H22 120.0 . .
N23 C22 H22 120.0 . .
C24 N23 C22 120.0 . .
C24 N23 Co1 118.5(3) . 4_565
C22 N23 Co1 121.3(3) . 4_565
C25 C24 N23 120.0 . .
C25 C24 H24 120.0 . .
N23 C24 H24 120.0 . .
C24 C25 C26 120.0 . .
C24 C25 H25 120.0 . .
C26 C25 H25 120.0 . .
C25 C26 C21 120.0 . .
C25 C26 H26 120.0 . .
C21 C26 H26 120.0 . .
C2 C1 C6 120.0 . .
C2 C1 P1 117.4(10) . .
C6 C1 P1 122.3(10) . .
C3 C2 C1 120.0 . .
C3 C2 H2A 120.0 . .
C1 C2 H2A 120.0 . .
C2 C3 C4 120.0 . .
C2 C3 H3 120.0 . .
C4 C3 H3 120.0 . .
C5 C4 C3 120.0 . .
C5 C4 H4 120.0 . .
C3 C4 H4 120.0 . .
C4 C5 C6 120.0 . .
C4 C5 H5 120.0 . .
C6 C5 H5 120.0 . .
C5 C6 C1 120.0 . .
C5 C6 H6 120.0 . .
C1 C6 H6 120.0 . .
C2' C1' C6' 120.0 . .
C2' C1' P1 126.7(12) . .
C6' C1' P1 113.3(12) . .
C3' C2' C1' 120.0 . .
C3' C2' H2' 120.0 . .
C1' C2' H2' 120.0 . .
C2' C3' C4' 120.0 . .
C2' C3' H3' 120.0 . .
C4' C3' H3' 120.0 . .
C3' C4' C5' 120.0 . .
C3' C4' H4' 120.0 . .
C5' C4' H4' 120.0 . .
C6' C5' C4' 120.0 . .
C6' C5' H5' 120.0 . .
C4' C5' H5' 120.0 . .
C5' C6' C1' 120.0 . .
C5' C6' H6' 120.0 . .
C1' C6' H6' 120.0 . .
Li1 O6 Li1 180.000(10) . 5_656
O6 Li1 O4 96.1(16) . 4_565
O6 Li1 O4 96.1(16) . 2_665
O4 Li1 O4 89.3(3) 4_565 2_665
O6 Li1 O4 96.1(16) . 3_655
O4 Li1 O4 168(3) 4_565 3_655
O4 Li1 O4 89.3(3) 2_665 3_655
O6 Li1 O4 96.1(16) . .
O4 Li1 O4 89.3(3) 4_565 .
O4 Li1 O4 168(3) 2_665 .
O4 Li1 O4 89.3(3) 3_655 .
O6 Li1 Li1 0.000(4) . 5_656
O4 Li1 Li1 96.1(16) 4_565 5_656
O4 Li1 Li1 96.1(16) 2_665 5_656
O4 Li1 Li1 96.1(16) 3_655 5_656
O4 Li1 Li1 96.1(16) . 5_656

loop_
_geom_bond_atom_site_label_1
_geom_bond_atom_site_label_2
_geom_bond_distance
_geom_bond_site_symmetry_2
Co1 O2 2.096(8) .
Co1 O3 2.107(10) .
Co1 N23 2.14(3) 8_666
Co1 N23 2.14(3) 3_655
Co1 N13 2.140(4) 6_566
Co1 N13 2.140(4) .
P1 O1 1.448(8) .
P1 N1 1.640(10) .
P1 N2 1.644(10) .
P1 C1 1.706(11) .
P1 C1' 1.820(16) .
N1 C11 1.378(13) .
N1 H1 0.8800 .
C11 C12 1.3900 .
C11 C16 1.3900 .
C12 N13 1.3900 .
C12 H12 0.9500 .
N13 C14 1.3900 .
C14 C15 1.3900 .
C14 H14 0.9500 .
C15 C16 1.3900 .
C15 H15 0.9500 .
C16 H16 0.9500 .
N2 C21 1.395(11) .
N2 H2 0.8800 .
C21 C22 1.3900 .
C21 C26 1.3900 .
C22 N23 1.3900 .
C22 H22 0.9500 .
N23 C24 1.3900 .
N23 Co1 2.135(5) 4_565
C24 C25 1.3900 .
C24 H24 0.9500 .
C25 C26 1.3900 .
C25 H25 0.9500 .
C26 H26 0.9500 .
C1 C2 1.3900 .
C1 C6 1.3900 .
C2 C3 1.3900 .
C2 H2A 0.9500 .
C3 C4 1.3900 .
C3 H3 0.9500 .
C4 C5 1.3900 .
C4 H4 0.9500 .
C5 C6 1.3900 .
C5 H5 0.9500 .
C6 H6 0.9500 .
C1' C2' 1.3900 .
C1' C6' 1.3900 .
C2' C3' 1.3900 .
C2' H2' 0.9500 .
C3' C4' 1.3900 .
C3' H3' 0.9500 .
C4' C5' 1.3900 .
C4' H4' 0.9500 .
C5' C6' 1.3900 .
C5' H5' 0.9500 .
C6' H6' 0.9500 .
O4 Li1 2.482(17) .
O5 O5 1.04(5) 7_556
O6 Li1 1.76(7) .
O6 Li1 1.76(7) 5_656
Li1 O4 2.482(17) 4_565
Li1 O4 2.482(17) 2_665
Li1 O4 2.482(17) 3_655
Li1 Li1 3.52(13) 5_656
